data_7224594
loop_
_publ_author_name
'Afraj, Shakil N.'
'Chen, Chinpiao'
'Lee, Gene-Hsiang'

_publ_section_title
;
 Synthesis of Decahydropyrrolo[1,2-a]tetrazolo[1, 5-d]pyrazines via
 Strecker Reaction and Intramolecular [3+2] Cycloaddition
;
_journal_name_full 'RSC Adv.'
_journal_paper_doi 10.1039/C6RA00063K
_journal_year 2016
_chemical_absolute_configuration ad
_chemical_formula_sum 'C13 H15 N5'
_chemical_formula_weight 241.30
_chemical_name_systematic
; 
 ? 
;
_space_group_IT_number 19
_symmetry_cell_setting orthorhombic
_symmetry_space_group_name_Hall 'P 2ac 2ab'
_symmetry_space_group_name_H-M 'P 21 21 21'
_atom_sites_solution_hydrogens geom
_atom_sites_solution_primary direct
_atom_sites_solution_secondary difmap
_audit_creation_method SHELXL-97
_audit_update_record
;
2014-12-29 deposited with the CCDC.
2016-03-10 downloaded from the CCDC.
;
_cell_angle_alpha 90.00
_cell_angle_beta 90.00
_cell_angle_gamma 90.00
_cell_formula_units_Z 4
_cell_length_a 10.2273(6)
_cell_length_b 10.6788(7)
_cell_length_c 11.1734(7)
_cell_measurement_reflns_used 2522
_cell_measurement_temperature 200(2)
_cell_measurement_theta_max 20.81
_cell_measurement_theta_min 2.64
_cell_volume 1220.31(13)
_computing_cell_refinement 'Bruker SAINT'
_computing_data_collection 'Bruker SMART'
_computing_data_reduction 'Bruker SAINT'
_computing_molecular_graphics 'Bruker SHELXTL'
_computing_publication_material 'Bruker SHELXTL'
_computing_structure_refinement 'SHELXL-97 (Sheldrick, 1997)'
_computing_structure_solution 'SHELXS-97 (Sheldrick, 1990)'
_diffrn_ambient_temperature 200(2)
_diffrn_measured_fraction_theta_full 1.000
_diffrn_measured_fraction_theta_max 1.000
_diffrn_measurement_device_type 'BRUKER SMART APEXCCD area detector'
_diffrn_measurement_method 'omega scans'
_diffrn_radiation_monochromator graphite
_diffrn_radiation_source 'fine-focus sealed tube'
_diffrn_radiation_type MoK\a
_diffrn_radiation_wavelength 0.71073
_diffrn_reflns_av_R_equivalents 0.0428
_diffrn_reflns_av_sigmaI/netI 0.0366
_diffrn_reflns_limit_h_max 13
_diffrn_reflns_limit_h_min -13
_diffrn_reflns_limit_k_max 13
_diffrn_reflns_limit_k_min -13
_diffrn_reflns_limit_l_max 14
_diffrn_reflns_limit_l_min -14
_diffrn_reflns_number 11035
_diffrn_reflns_theta_full 27.50
_diffrn_reflns_theta_max 27.50
_diffrn_reflns_theta_min 2.64
_exptl_absorpt_coefficient_mu 0.084
_exptl_absorpt_correction_T_max 0.9793
_exptl_absorpt_correction_T_min 0.9671
_exptl_absorpt_correction_type multi-scan
_exptl_absorpt_process_details 'SADABS (BRUKER, 2001)'
_exptl_crystal_colour colorless
_exptl_crystal_density_diffrn 1.313
_exptl_crystal_density_meas ?
_exptl_crystal_density_method 'not measured'
_exptl_crystal_description block
_exptl_crystal_F_000 512
_exptl_crystal_size_max 0.40
_exptl_crystal_size_mid 0.25
_exptl_crystal_size_min 0.25
_refine_diff_density_max 0.185
_refine_diff_density_min -0.207
_refine_diff_density_rms 0.036
_refine_ls_abs_structure_details 'Flack H D (1983), Acta Cryst. A39, 876-881'
_refine_ls_abs_structure_Flack 0(2)
_refine_ls_extinction_method none
_refine_ls_goodness_of_fit_ref 1.049
_refine_ls_hydrogen_treatment constr
_refine_ls_matrix_type full
_refine_ls_number_parameters 163
_refine_ls_number_reflns 2798
_refine_ls_number_restraints 0
_refine_ls_restrained_S_all 1.049
_refine_ls_R_factor_all 0.0463
_refine_ls_R_factor_gt 0.0410
_refine_ls_shift/su_max 0.000
_refine_ls_shift/su_mean 0.000
_refine_ls_structure_factor_coef Fsqd
_refine_ls_weighting_details 'calc w=1/[\s^2^(Fo^2^)+(0.0459P)^2^+0.1516P] where P=(Fo^2^+2Fc^2^)/3'
_refine_ls_weighting_scheme calc
_refine_ls_wR_factor_gt 0.0931
_refine_ls_wR_factor_ref 0.0959
_reflns_number_gt 2534
_reflns_number_total 2798
_reflns_threshold_expression >2sigma(I)
_cod_data_source_file c6ra00063k2.cif
_cod_data_source_block ic16489
_cod_depositor_comments
;
The following automatic conversions were performed:

'_symmetry_cell_setting' value 'Orthorhombic' changed to
'orthorhombic' according to
/usr/data/users/saulius/crontab/automatic-downloads/rss-feeds/RSC/lib/dictionaries/cif_core.dic
dictionary named 'cif_core.dic' version 2.4.2 from 2011-04-26.

'_exptl_crystal_density_meas' value 'not_measured' was changed to '?'
- the value is perceived as not measured.

Automatic conversion script
Id: cif_fix_values 4268 2015-11-12 08:31:59Z antanas 
;
_cod_original_sg_symbol_H-M P2(1)2(1)2(1)
_cod_database_code 7224594

loop_
_symmetry_equiv_pos_as_xyz
'x, y, z'
'-x+1/2, -y, z+1/2'
'-x, y+1/2, -z+1/2'
'x+1/2, -y+1/2, -z'

loop_
_atom_site_label
_atom_site_type_symbol
_atom_site_fract_x
_atom_site_fract_y
_atom_site_fract_z
_atom_site_U_iso_or_equiv
_atom_site_adp_type
_atom_site_occupancy
_atom_site_symmetry_multiplicity
_atom_site_calc_flag
_atom_site_refinement_flags
N1 N 0.24881(13) 0.93071(12) 0.24539(11) 0.0245(3) Uani 1 1 d .
N2 N 0.15689(13) 0.76907(12) 0.40836(12) 0.0277(3) Uani 1 1 d .
N3 N 0.12296(15) 0.67165(14) 0.47834(13) 0.0362(4) Uani 1 1 d .
N4 N 0.22577(16) 0.60083(14) 0.48398(14) 0.0374(4) Uani 1 1 d .
N5 N 0.32627(14) 0.64961(13) 0.41920(13) 0.0321(3) Uani 1 1 d .
C1 C 0.30004(16) 1.04388(15) 0.18719(15) 0.0296(4) Uani 1 1 d .
H1A H 0.3415 1.0235 0.1095 0.036 Uiso 1 1 calc R
H1B H 0.3646 1.0868 0.2389 0.036 Uiso 1 1 calc R
C2 C 0.17832(18) 1.12399(18) 0.16960(18) 0.0396(4) Uani 1 1 d .
H2A H 0.1389 1.1084 0.0901 0.047 Uiso 1 1 calc R
H2B H 0.1999 1.2141 0.1763 0.047 Uiso 1 1 calc R
C3 C 0.08451(19) 1.08416(18) 0.26975(17) 0.0395(4) Uani 1 1 d .
H3A H 0.0668 1.1549 0.3247 0.047 Uiso 1 1 calc R
H3B H 0.0006 1.0542 0.2361 0.047 Uiso 1 1 calc R
C4 C 0.15557(16) 0.97848(15) 0.33498(14) 0.0264(3) Uani 1 1 d .
H4 H 0.2045 1.0134 0.4049 0.032 Uiso 1 1 calc R
C5 C 0.06936(16) 0.87219(15) 0.37601(15) 0.0307(4) Uani 1 1 d .
H5A H 0.0165 0.8981 0.4460 0.037 Uiso 1 1 calc R
H5B H 0.0095 0.8463 0.3110 0.037 Uiso 1 1 calc R
C6 C 0.28051(15) 0.75445(15) 0.37359(13) 0.0249(3) Uani 1 1 d .
C7 C 0.35028(15) 0.85133(14) 0.29961(14) 0.0244(3) Uani 1 1 d .
H7 H 0.4047 0.9043 0.3541 0.029 Uiso 1 1 calc R
C8 C 0.43831(15) 0.79627(15) 0.20408(14) 0.0253(3) Uani 1 1 d .
C9 C 0.55712(16) 0.85312(16) 0.18042(16) 0.0334(4) Uani 1 1 d .
H9 H 0.5852 0.9216 0.2282 0.040 Uiso 1 1 calc R
C10 C 0.63539(18) 0.81106(18) 0.08784(17) 0.0402(4) Uani 1 1 d .
H10 H 0.7162 0.8516 0.0716 0.048 Uiso 1 1 calc R
C11 C 0.59650(17) 0.71041(17) 0.01894(16) 0.0348(4) Uani 1 1 d .
H11 H 0.6505 0.6813 -0.0444 0.042 Uiso 1 1 calc R
C12 C 0.47862(17) 0.65226(16) 0.04272(15) 0.0318(4) Uani 1 1 d .
H12 H 0.4518 0.5828 -0.0043 0.038 Uiso 1 1 calc R
C13 C 0.39957(15) 0.69456(16) 0.13451(14) 0.0278(4) Uani 1 1 d .
H13 H 0.3186 0.6542 0.1502 0.033 Uiso 1 1 calc R

loop_
_atom_site_aniso_label
_atom_site_aniso_U_11
_atom_site_aniso_U_22
_atom_site_aniso_U_33
_atom_site_aniso_U_23
_atom_site_aniso_U_13
_atom_site_aniso_U_12
N1 0.0252(7) 0.0258(6) 0.0224(6) 0.0003(5) 0.0013(5) 0.0003(6)
N2 0.0272(7) 0.0266(7) 0.0294(7) 0.0035(6) -0.0002(6) -0.0049(6)
N3 0.0388(9) 0.0318(8) 0.0379(8) 0.0094(7) -0.0005(7) -0.0086(7)
N4 0.0425(9) 0.0294(7) 0.0402(8) 0.0075(7) -0.0007(7) -0.0058(7)
N5 0.0358(8) 0.0278(7) 0.0326(7) 0.0042(6) -0.0011(7) -0.0001(6)
C1 0.0328(9) 0.0286(8) 0.0275(8) 0.0059(7) 0.0028(7) -0.0002(7)
C2 0.0385(10) 0.0382(10) 0.0420(10) 0.0142(8) 0.0012(9) 0.0043(8)
C3 0.0413(10) 0.0376(10) 0.0397(10) 0.0078(8) 0.0075(8) 0.0136(8)
C4 0.0286(8) 0.0261(8) 0.0243(8) -0.0002(6) 0.0030(7) 0.0009(7)
C5 0.0232(8) 0.0343(9) 0.0347(9) 0.0026(7) 0.0012(7) 0.0003(7)
C6 0.0272(8) 0.0257(8) 0.0219(7) -0.0002(7) -0.0031(6) -0.0031(7)
C7 0.0242(7) 0.0243(7) 0.0247(7) 0.0010(6) -0.0015(6) -0.0020(6)
C8 0.0255(7) 0.0253(7) 0.0252(7) 0.0004(6) 0.0005(6) 0.0022(6)
C9 0.0321(9) 0.0277(8) 0.0403(9) -0.0075(8) 0.0060(8) -0.0050(7)
C10 0.0340(9) 0.0356(10) 0.0510(11) -0.0004(9) 0.0157(9) -0.0052(8)
C11 0.0367(10) 0.0342(9) 0.0336(9) -0.0008(8) 0.0078(8) 0.0084(8)
C12 0.0354(9) 0.0297(8) 0.0303(9) -0.0041(7) -0.0036(7) 0.0041(7)
C13 0.0243(8) 0.0276(8) 0.0315(8) -0.0002(7) -0.0031(6) -0.0007(7)

loop_
_atom_type_symbol
_atom_type_description
_atom_type_scat_dispersion_real
_atom_type_scat_dispersion_imag
_atom_type_scat_source
C C 0.0033 0.0016 'International Tables Vol C Tables 4.2.6.8 and 6.1.1.4'
H H 0.0000 0.0000 'International Tables Vol C Tables 4.2.6.8 and 6.1.1.4'
N N 0.0061 0.0033 'International Tables Vol C Tables 4.2.6.8 and 6.1.1.4'

loop_
_geom_angle_atom_site_label_1
_geom_angle_atom_site_label_2
_geom_angle_atom_site_label_3
_geom_angle
C1 N1 C7 113.88(12)
C1 N1 C4 104.29(12)
C7 N1 C4 112.11(12)
C6 N2 N3 108.87(14)
C6 N2 C5 126.61(13)
N3 N2 C5 124.51(13)
N4 N3 N2 105.65(14)
N3 N4 N5 111.31(13)
C6 N5 N4 105.25(14)
N1 C1 C2 103.16(13)
C1 C2 C3 105.15(14)
C4 C3 C2 104.79(14)
N1 C4 C5 108.92(13)
N1 C4 C3 103.86(13)
C5 C4 C3 115.02(14)
N2 C5 C4 106.47(12)
N5 C6 N2 108.92(14)
N5 C6 C7 128.99(15)
N2 C6 C7 122.01(14)
N1 C7 C6 106.74(12)
N1 C7 C8 110.66(12)
C6 C7 C8 113.71(13)
C9 C8 C13 119.02(15)
C9 C8 C7 119.09(14)
C13 C8 C7 121.78(14)
C10 C9 C8 120.58(16)
C11 C10 C9 120.21(16)
C10 C11 C12 119.60(16)
C13 C12 C11 120.41(16)
C12 C13 C8 120.17(15)

loop_
_geom_bond_atom_site_label_1
_geom_bond_atom_site_label_2
_geom_bond_distance
N1 C1 1.4689(19)
N1 C7 1.4706(19)
N1 C4 1.4737(19)
N2 C6 1.332(2)
N2 N3 1.3469(18)
N2 C5 1.465(2)
N3 N4 1.297(2)
N4 N5 1.361(2)
N5 C6 1.316(2)
C1 C2 1.523(2)
C2 C3 1.534(3)
C3 C4 1.527(2)
C4 C5 1.509(2)
C6 C7 1.504(2)
C7 C8 1.515(2)
C8 C9 1.384(2)
C8 C13 1.393(2)
C9 C10 1.383(2)
C10 C11 1.381(3)
C11 C12 1.382(3)
C12 C13 1.382(2)
